data_4303605
loop_
_publ_author_name
'Shigehisa Akine'
'Yoko Morita'
'Fumihiko Utsuno'
'Tatsuya Nabeshima'

_publ_contact_author_address
;
Tsukuba, Ibaraki 305-8571, Japan
;
_publ_contact_author_email akine@chem.tsukuba.ac.jp
_publ_contact_author_fax +81-29-853-4527
_publ_contact_author_name 'Shigehisa Akine'
_publ_contact_author_phone +81-29-853-4527
_publ_section_title
;
Multiple Folding Structures Mediated by Metal Coordination of Acyclic
Multidentate Ligand
;
_journal_name_full 'Inorganic Chemistry'
_journal_page_first 10670
_journal_page_last 10678
_journal_paper_doi 10.1021/ic901372k
_journal_volume 48
_journal_year 2009
_chemical_formula_moiety C48H59.50F6N4NdO18.75PZn2
_chemical_formula_sum 'C48 H59.5 F6 N4 Nd O18.75 P Zn2'
_chemical_formula_weight 1412.45
_chemical_name_common '[LZn2Nd(OAc)2](PF6)(Et2O)1.5(H2O)0.25'
_chemical_name_systematic
; 
 ? 
;
_space_group_IT_number 88
_symmetry_cell_setting tetragonal
_symmetry_space_group_name_Hall '-I 4ad'
_symmetry_space_group_name_H-M 'I 41/a :2'
_atom_sites_solution_hydrogens geom
_atom_sites_solution_primary direct
_atom_sites_solution_secondary difmap
_audit_creation_method SHELXL-97
_cell_angle_alpha 90.00
_cell_angle_beta 90.00
_cell_angle_gamma 90.00
_cell_formula_units_Z 16
_cell_length_a 21.163(3)
_cell_length_b 21.163(3)
_cell_length_c 49.188(5)
_cell_measurement_reflns_used 100687
_cell_measurement_temperature 120
_cell_measurement_theta_max 26.99
_cell_measurement_theta_min 2.99
_cell_volume 22030(5)
_computing_cell_refinement 'Rapid AUTO (Rigaku Corp.)'
_computing_data_collection 'Rapid AUTO (Rigaku Corp.)'
_computing_data_reduction 'Rapid AUTO (Rigaku Corp.)'
_computing_molecular_graphics ORTEP-3
_computing_publication_material ORTEP-3
_computing_structure_refinement 'SHELXL-97 (Sheldrick, 1997)'
_computing_structure_solution 'DIRDIF99 (Beurskens et al., 1999)'
_diffrn_ambient_temperature 120
_diffrn_measured_fraction_theta_full 0.999
_diffrn_measured_fraction_theta_max 0.999
_diffrn_measurement_device_type 'Rigaku R-AXIS Rapid'
_diffrn_measurement_method IP
_diffrn_radiation_monochromator graphite
_diffrn_radiation_source 'fine-focus sealed tube'
_diffrn_radiation_type MoK\a
_diffrn_radiation_wavelength 0.71069
_diffrn_reflns_av_R_equivalents 0.0287
_diffrn_reflns_av_sigmaI/netI 0.0162
_diffrn_reflns_limit_h_max 27
_diffrn_reflns_limit_h_min -27
_diffrn_reflns_limit_k_max 27
_diffrn_reflns_limit_k_min -21
_diffrn_reflns_limit_l_max 62
_diffrn_reflns_limit_l_min -60
_diffrn_reflns_number 100687
_diffrn_reflns_theta_full 26.99
_diffrn_reflns_theta_max 26.99
_diffrn_reflns_theta_min 2.99
_diffrn_standards_decay_% 0
_diffrn_standards_interval_count 0
_diffrn_standards_interval_time 0
_diffrn_standards_number 0
_exptl_absorpt_coefficient_mu 1.919
_exptl_absorpt_correction_T_max 0.7002
_exptl_absorpt_correction_T_min 0.5532
_exptl_absorpt_correction_type multi-scan
_exptl_absorpt_process_details 'Rapid AUTO (Rigaku Corp.)'
_exptl_crystal_colour 'pale yellow'
_exptl_crystal_density_diffrn 1.704
_exptl_crystal_density_method 'not measured'
_exptl_crystal_description prismatic
_exptl_crystal_F_000 11432
_exptl_crystal_size_max 0.35
_exptl_crystal_size_mid 0.35
_exptl_crystal_size_min 0.20
_refine_diff_density_max 2.376
_refine_diff_density_min -1.007
_refine_diff_density_rms 0.127
_refine_ls_extinction_method none
_refine_ls_goodness_of_fit_ref 1.084
_refine_ls_hydrogen_treatment constr
_refine_ls_matrix_type full
_refine_ls_number_parameters 771
_refine_ls_number_reflns 12013
_refine_ls_number_restraints 25
_refine_ls_restrained_S_all 1.097
_refine_ls_R_factor_all 0.0466
_refine_ls_R_factor_gt 0.0433
_refine_ls_shift/su_max 0.001
_refine_ls_shift/su_mean 0.000
_refine_ls_structure_factor_coef Fsqd
_refine_ls_weighting_details 'calc w=1/[\s^2^(Fo^2^)+(0.0539P)^2^+166.4583P] where P=(Fo^2^+2Fc^2^)/3'
_refine_ls_weighting_scheme calc
_refine_ls_wR_factor_gt 0.1114
_refine_ls_wR_factor_ref 0.1134
_reflns_number_gt 11127
_reflns_number_total 12013
_reflns_threshold_expression >2sigma(I)
_cod_data_source_file ic901372k_si_002_12.cif
_cod_data_source_block LZn2Nd
_cod_original_cell_volume 22029(5)
_cod_original_sg_symbol_H-M 'I 41/a'
_cod_original_formula_sum 'C48 H59.50 F6 N4 Nd O18.75 P Zn2'
_cod_database_code 4303605

loop_
_symmetry_equiv_pos_as_xyz
'x, y, z'
'-x, -y+1/2, z'
'-y+3/4, x+1/4, z+1/4'
'y+1/4, -x+1/4, z+1/4'
'x+1/2, y+1/2, z+1/2'
'-x+1/2, -y+1, z+1/2'
'-y+5/4, x+3/4, z+3/4'
'y+3/4, -x+3/4, z+3/4'
'-x, -y, -z'
'x, y-1/2, -z'
'y-3/4, -x-1/4, -z-1/4'
'-y-1/4, x-1/4, -z-1/4'
'-x+1/2, -y+1/2, -z+1/2'
'x+1/2, y, -z+1/2'
'y-1/4, -x+1/4, -z+1/4'
'-y+1/4, x+1/4, -z+1/4'

loop_
_atom_site_label
_atom_site_type_symbol
_atom_site_fract_x
_atom_site_fract_y
_atom_site_fract_z
_atom_site_U_iso_or_equiv
_atom_site_adp_type
_atom_site_occupancy
_atom_site_symmetry_multiplicity
_atom_site_calc_flag
_atom_site_refinement_flags
_atom_site_disorder_assembly
_atom_site_disorder_group
Nd1 Nd 0.228519(9) 0.497612(9) 0.199207(4) 0.01643(7) Uani 1 1 d . . .
Zn1 Zn 0.32133(2) 0.56738(2) 0.148985(8) 0.01908(10) Uani 1 1 d . . .
Zn2 Zn 0.141040(19) 0.427234(19) 0.251964(8) 0.01756(10) Uani 1 1 d . . .
C1 C 0.44932(18) 0.53313(18) 0.18786(8) 0.0225(7) Uani 1 1 d . . .
C2 C 0.38883(17) 0.52404(17) 0.19946(7) 0.0193(7) Uani 1 1 d . . .
C3 C 0.38573(17) 0.51384(17) 0.22776(7) 0.0199(7) Uani 1 1 d . . .
C4 C 0.43833(19) 0.51855(19) 0.24401(8) 0.0259(8) Uani 1 1 d . . .
H1 H 0.4345 0.5144 0.2632 0.031 Uiso 1 1 calc R . .
C5 C 0.49753(19) 0.5294(2) 0.23233(9) 0.0295(9) Uani 1 1 d . . .
H2 H 0.5339 0.5329 0.2435 0.035 Uiso 1 1 calc R . .
C6 C 0.50296(18) 0.5351(2) 0.20467(9) 0.0276(8) Uani 1 1 d . . .
H3 H 0.5436 0.5405 0.1968 0.033 Uiso 1 1 calc R . .
O1 O 0.33619(12) 0.52376(12) 0.18552(5) 0.0205(5) Uani 1 1 d . . .
O2 O 0.32546(12) 0.50131(13) 0.23678(5) 0.0211(5) Uani 1 1 d . . .
C7 C 0.31963(19) 0.4904(2) 0.26549(7) 0.0251(8) Uani 1 1 d . . .
H4 H 0.3480 0.4560 0.2709 0.038 Uiso 1 1 calc R . .
H5 H 0.2759 0.4788 0.2698 0.038 Uiso 1 1 calc R . .
H6 H 0.3310 0.5290 0.2754 0.038 Uiso 1 1 calc R . .
C8 C 0.45884(19) 0.53993(19) 0.15889(8) 0.0261(8) Uani 1 1 d . . .
H7 H 0.5004 0.5341 0.1520 0.031 Uiso 1 1 calc R . .
N1 N 0.41504(16) 0.55321(16) 0.14190(6) 0.0236(7) Uani 1 1 d . . .
O3 O 0.43673(15) 0.55082(15) 0.11446(6) 0.0320(7) Uani 1 1 d . . .
C9 C 0.4422(2) 0.6132(2) 0.10340(9) 0.0344(10) Uani 1 1 d . . .
H8 H 0.4542 0.6095 0.0840 0.041 Uiso 1 1 calc R . .
H9 H 0.4771 0.6351 0.1129 0.041 Uiso 1 1 calc R . .
C10 C 0.3839(2) 0.6538(2) 0.10530(8) 0.0278(8) Uani 1 1 d . . .
H10 H 0.3732 0.6598 0.1247 0.033 Uiso 1 1 calc R . .
H11 H 0.3936 0.6959 0.0976 0.033 Uiso 1 1 calc R . .
O4 O 0.33023(14) 0.62858(14) 0.09160(5) 0.0277(6) Uani 1 1 d . . .
N2 N 0.29970(16) 0.58188(15) 0.10732(6) 0.0229(6) Uani 1 1 d . . .
C11 C 0.25708(18) 0.55431(19) 0.09322(7) 0.0237(8) Uani 1 1 d . . .
H12 H 0.2524 0.5670 0.0748 0.028 Uiso 1 1 calc R . .
C12 C 0.21522(18) 0.50494(18) 0.10321(8) 0.0224(7) Uani 1 1 d . . .
C13 C 0.21436(17) 0.48325(17) 0.13023(7) 0.0189(7) Uani 1 1 d . . .
C14 C 0.17196(18) 0.43448(17) 0.13706(7) 0.0203(7) Uani 1 1 d . . .
C15 C 0.13046(19) 0.40928(19) 0.11832(8) 0.0254(8) Uani 1 1 d . . .
H13 H 0.1019 0.3767 0.1235 0.030 Uiso 1 1 calc R . .
C16 C 0.13088(19) 0.4322(2) 0.09170(8) 0.0274(8) Uani 1 1 d . . .
H14 H 0.1018 0.4160 0.0787 0.033 Uiso 1 1 calc R . .
C17 C 0.17340(19) 0.4782(2) 0.08426(7) 0.0253(8) Uani 1 1 d . . .
H15 H 0.1745 0.4922 0.0659 0.030 Uiso 1 1 calc R . .
O5 O 0.24995(12) 0.50649(12) 0.15001(5) 0.0203(5) Uani 1 1 d . . .
O6 O 0.17681(13) 0.41583(12) 0.16409(5) 0.0206(5) Uani 1 1 d . . .
C18 C 0.1496(2) 0.35541(18) 0.17115(8) 0.0280(8) Uani 1 1 d . . .
H16 H 0.1053 0.3541 0.1647 0.034 Uiso 1 1 calc R . .
H17 H 0.1489 0.3511 0.1912 0.034 Uiso 1 1 calc R . .
C19 C 0.1854(2) 0.3002(2) 0.15909(9) 0.0338(10) Uani 1 1 d . . .
H18 H 0.1573 0.2628 0.1582 0.041 Uiso 1 1 calc R . .
H19 H 0.1985 0.3107 0.1403 0.041 Uiso 1 1 calc R . .
O7 O 0.23972(16) 0.28530(14) 0.17485(6) 0.0343(7) Uani 1 1 d . . .
C20 C 0.3002(2) 0.2999(2) 0.16343(9) 0.0358(10) Uani 1 1 d . . .
H20 H 0.2992 0.2907 0.1437 0.043 Uiso 1 1 calc R . .
H21 H 0.3323 0.2719 0.1718 0.043 Uiso 1 1 calc R . .
C21 C 0.3207(2) 0.3683(2) 0.16748(8) 0.0316(9) Uani 1 1 d . . .
H22 H 0.3673 0.3708 0.1664 0.038 Uiso 1 1 calc R . .
H23 H 0.3031 0.3944 0.1526 0.038 Uiso 1 1 calc R . .
O8 O 0.30024(13) 0.39416(12) 0.19325(5) 0.0226(5) Uani 1 1 d . . .
C22 C 0.31193(18) 0.35890(17) 0.21641(7) 0.0208(7) Uani 1 1 d . . .
C23 C 0.26519(17) 0.36652(17) 0.23658(7) 0.0184(7) Uani 1 1 d . . .
C24 C 0.27062(17) 0.33067(17) 0.26053(7) 0.0196(7) Uani 1 1 d . . .
C25 C 0.32416(18) 0.29171(17) 0.26421(8) 0.0225(7) Uani 1 1 d . . .
H24 H 0.3283 0.2681 0.2805 0.027 Uiso 1 1 calc R . .
C26 C 0.37029(19) 0.28730(18) 0.24468(8) 0.0256(8) Uani 1 1 d . . .
H25 H 0.4064 0.2616 0.2477 0.031 Uiso 1 1 calc R . .
C27 C 0.36396(18) 0.32068(18) 0.22035(8) 0.0246(8) Uani 1 1 d . . .
H26 H 0.3953 0.3171 0.2066 0.030 Uiso 1 1 calc R . .
O9 O 0.21915(12) 0.40741(12) 0.23148(5) 0.0190(5) Uani 1 1 d . . .
C28 C 0.22348(18) 0.32971(17) 0.28192(7) 0.0211(7) Uani 1 1 d . . .
H27 H 0.2309 0.3025 0.2969 0.025 Uiso 1 1 calc R . .
N3 N 0.17268(15) 0.36251(15) 0.28222(6) 0.0213(6) Uani 1 1 d . . .
O10 O 0.13876(14) 0.35034(14) 0.30642(6) 0.0287(6) Uani 1 1 d . . .
C29 C 0.0830(2) 0.3880(2) 0.30768(8) 0.0288(8) Uani 1 1 d . . .
H28 H 0.0914 0.4292 0.2988 0.035 Uiso 1 1 calc R . .
H29 H 0.0726 0.3962 0.3270 0.035 Uiso 1 1 calc R . .
C30 C 0.0271(2) 0.3570(2) 0.29406(9) 0.0314(9) Uani 1 1 d . . .
H30 H 0.0136 0.3206 0.3053 0.038 Uiso 1 1 calc R . .
H31 H -0.0083 0.3876 0.2937 0.038 Uiso 1 1 calc R . .
O11 O 0.03788(14) 0.33524(13) 0.26693(6) 0.0289(6) Uani 1 1 d . . .
N4 N 0.05410(15) 0.38566(15) 0.24889(7) 0.0226(6) Uani 1 1 d . . .
C31 C 0.01280(18) 0.39019(19) 0.22981(8) 0.0247(8) Uani 1 1 d . . .
H32 H -0.0228 0.3629 0.2308 0.030 Uiso 1 1 calc R . .
C32 C 0.01558(18) 0.43304(19) 0.20697(8) 0.0231(7) Uani 1 1 d . . .
C33 C 0.06866(17) 0.46985(18) 0.20079(7) 0.0200(7) Uani 1 1 d . . .
C34 C 0.06512(18) 0.51074(19) 0.17798(7) 0.0231(7) Uani 1 1 d . . .
C35 C 0.0104(2) 0.5162(2) 0.16317(8) 0.0319(9) Uani 1 1 d . . .
H33 H 0.0081 0.5455 0.1486 0.038 Uiso 1 1 calc R . .
C36 C -0.0421(2) 0.4787(2) 0.16950(9) 0.0355(10) Uani 1 1 d . . .
H34 H -0.0796 0.4821 0.1590 0.043 Uiso 1 1 calc R . .
C37 C -0.03914(19) 0.4375(2) 0.19060(8) 0.0305(9) Uani 1 1 d . . .
H35 H -0.0744 0.4112 0.1944 0.037 Uiso 1 1 calc R . .
O12 O 0.12173(12) 0.46820(12) 0.21475(5) 0.0203(5) Uani 1 1 d . . .
O13 O 0.12011(13) 0.54302(13) 0.17294(5) 0.0250(6) Uani 1 1 d . . .
C38 C 0.1174(2) 0.5889(2) 0.15132(9) 0.0339(10) Uani 1 1 d . . .
H36 H 0.1034 0.5682 0.1345 0.051 Uiso 1 1 calc R . .
H37 H 0.1594 0.6072 0.1486 0.051 Uiso 1 1 calc R . .
H38 H 0.0874 0.6223 0.1562 0.051 Uiso 1 1 calc R . .
O14 O 0.23152(14) 0.61013(13) 0.19049(6) 0.0262(6) Uani 1 1 d . . .
O15 O 0.30038(15) 0.65312(13) 0.16178(6) 0.0303(6) Uani 1 1 d . . .
C39 C 0.2583(2) 0.65675(19) 0.18009(8) 0.0304(9) Uani 1 1 d . . .
C40 C 0.2383(4) 0.7219(2) 0.18868(13) 0.0628(19) Uani 1 1 d . . .
H39 H 0.2314 0.7481 0.1725 0.094 Uiso 1 1 calc R . .
H40 H 0.2714 0.7409 0.1999 0.094 Uiso 1 1 calc R . .
H41 H 0.1990 0.7192 0.1992 0.094 Uiso 1 1 calc R . .
O16 O 0.20382(12) 0.55260(13) 0.24061(5) 0.0221(5) Uani 1 1 d . . .
O17 O 0.15013(12) 0.50538(12) 0.27391(5) 0.0206(5) Uani 1 1 d . . .
C41 C 0.17624(17) 0.55373(18) 0.26306(7) 0.0210(7) Uani 1 1 d . . .
C42 C 0.1749(3) 0.6144(2) 0.27870(10) 0.0413(12) Uani 1 1 d . . .
H42 H 0.2117 0.6164 0.2908 0.062 Uiso 1 1 calc R . .
H43 H 0.1361 0.6164 0.2895 0.062 Uiso 1 1 calc R . .
H44 H 0.1761 0.6501 0.2660 0.062 Uiso 1 1 calc R . .
P1 P 0.5000 0.2500 0.35756(9) 0.0415(8) Uani 0.50 2 d SP . .
F1 F 0.4472(3) 0.2574(4) 0.3335(2) 0.082(3) Uani 0.50 1 d P . .
F2 F 0.4936(4) 0.1749(4) 0.3576(2) 0.065(2) Uani 0.50 1 d P . .
F3 F 0.4457(4) 0.2539(5) 0.3799(2) 0.070(3) Uani 0.50 1 d P . .
P2 P 0.5000 0.2500 0.13546(4) 0.0790(9) Uani 1 2 d S . .
F4 F 0.4503(2) 0.2613(3) 0.15890(10) 0.0944(15) Uani 1 1 d . . .
F5 F 0.4828(4) 0.1785(3) 0.13573(11) 0.143(3) Uani 1 1 d . . .
F6 F 0.4470(5) 0.2634(4) 0.11358(12) 0.197(5) Uani 1 1 d . . .
P3 P 0.5000 0.2500 -0.05215(7) 0.0417(8) Uani 0.50 2 d SPD . .
F7 F 0.4613(8) 0.2735(7) -0.0284(3) 0.212(9) Uani 0.50 1 d PDU . .
F8 F 0.4599(5) 0.1871(4) -0.0498(2) 0.112(4) Uani 0.50 1 d PDU . .
F9 F 0.4580(3) 0.2872(4) -0.0702(2) 0.177(7) Uani 0.50 1 d PDU . .
O18 O 0.5000 0.2500 0.0324(5) 0.489(9) Uani 1 2 d S . .
C43 C 0.5496(14) 0.2800(16) 0.0470(4) 0.439(7) Uani 1 1 d . . .
H45 H 0.5311 0.3080 0.0610 0.527 Uiso 1 1 calc R . .
H46 H 0.5751 0.2475 0.0564 0.527 Uiso 1 1 calc R . .
C44 C 0.5890(6) 0.3156(7) 0.0302(2) 0.150(6) Uani 1 1 d . . .
H47 H 0.6245 0.2894 0.0241 0.225 Uiso 1 1 calc R . .
H48 H 0.6051 0.3521 0.0403 0.225 Uiso 1 1 calc R . .
H49 H 0.5651 0.3302 0.0143 0.225 Uiso 1 1 calc R . .
C45 C 0.3633(4) 0.4090(4) 0.09054(18) 0.082(2) Uani 1 1 d . . .
H50 H 0.3949 0.4392 0.0971 0.124 Uiso 1 1 calc R . .
H51 H 0.3512 0.3805 0.1054 0.124 Uiso 1 1 calc R . .
H52 H 0.3260 0.4319 0.0841 0.124 Uiso 1 1 calc R . .
C46 C 0.3913(6) 0.3705(5) 0.0672(2) 0.112(3) Uani 1 1 d . . .
H53 H 0.4347 0.3569 0.0719 0.134 Uiso 1 1 calc R . .
H54 H 0.3653 0.3322 0.0641 0.134 Uiso 1 1 calc R . .
O19 O 0.3927(3) 0.4087(3) 0.04263(17) 0.111(2) Uani 1 1 d . . .
C47 C 0.4191(4) 0.3783(4) 0.02015(17) 0.082(2) Uani 1 1 d . . .
H55 H 0.3925 0.3417 0.0151 0.099 Uiso 1 1 calc R . .
H56 H 0.4616 0.3623 0.0250 0.099 Uiso 1 1 calc R . .
C48 C 0.4243(4) 0.4195(4) -0.00248(16) 0.076(2) Uani 1 1 d . . .
H57 H 0.3859 0.4451 -0.0040 0.114 Uiso 1 1 calc R . .
H58 H 0.4298 0.3946 -0.0191 0.114 Uiso 1 1 calc R . .
H59 H 0.4609 0.4473 0.0000 0.114 Uiso 1 1 calc R . .
O20 O 0.5000 0.2500 0.4446(4) 0.188(16) Uani 0.50 2 d SP . .

loop_
_atom_site_aniso_label
_atom_site_aniso_U_11
_atom_site_aniso_U_22
_atom_site_aniso_U_33
_atom_site_aniso_U_23
_atom_site_aniso_U_13
_atom_site_aniso_U_12
Nd1 0.01804(10) 0.01777(10) 0.01347(10) 0.00224(6) 0.00153(6) 0.00060(6)
Zn1 0.0210(2) 0.0204(2) 0.0159(2) 0.00299(15) 0.00244(15) 0.00052(15)
Zn2 0.0163(2) 0.0202(2) 0.01617(19) 0.00253(15) 0.00019(14) -0.00117(15)
C1 0.0203(18) 0.0213(18) 0.0260(19) 0.0058(14) 0.0031(14) 0.0022(14)
C2 0.0190(17) 0.0168(17) 0.0222(18) 0.0024(13) 0.0008(13) 0.0010(13)
C3 0.0177(17) 0.0203(17) 0.0216(17) 0.0006(13) -0.0001(13) 0.0018(13)
C4 0.0237(19) 0.030(2) 0.0239(19) 0.0044(15) -0.0029(15) 0.0009(15)
C5 0.0210(19) 0.036(2) 0.031(2) 0.0080(17) -0.0061(15) -0.0001(16)
C6 0.0164(18) 0.030(2) 0.036(2) 0.0085(17) 0.0031(15) 0.0021(15)
O1 0.0187(12) 0.0257(13) 0.0171(12) 0.0038(10) -0.0007(9) -0.0002(10)
O2 0.0169(12) 0.0289(14) 0.0174(12) 0.0028(10) 0.0003(9) -0.0006(10)
C7 0.0251(19) 0.034(2) 0.0161(17) 0.0023(14) -0.0002(14) -0.0023(15)
C8 0.0217(19) 0.028(2) 0.029(2) 0.0061(15) 0.0063(15) 0.0007(15)
N1 0.0249(16) 0.0274(17) 0.0185(15) 0.0050(12) 0.0086(12) 0.0026(13)
O3 0.0356(16) 0.0397(17) 0.0208(14) 0.0060(12) 0.0116(12) 0.0103(13)
C9 0.029(2) 0.046(3) 0.028(2) 0.0151(18) 0.0093(16) 0.0016(18)
C10 0.031(2) 0.027(2) 0.026(2) 0.0054(15) 0.0030(16) -0.0041(16)
O4 0.0321(15) 0.0300(15) 0.0211(13) 0.0108(11) 0.0017(11) -0.0031(12)
N2 0.0283(17) 0.0225(16) 0.0178(15) 0.0058(12) 0.0048(12) 0.0028(13)
C11 0.0269(19) 0.029(2) 0.0151(16) 0.0058(14) 0.0021(14) 0.0042(15)
C12 0.0251(19) 0.0234(18) 0.0187(17) 0.0026(14) 0.0000(14) 0.0033(14)
C13 0.0198(17) 0.0195(17) 0.0174(16) 0.0013(13) -0.0007(13) 0.0044(13)
C14 0.0226(18) 0.0221(18) 0.0162(16) 0.0020(13) -0.0009(13) 0.0039(14)
C15 0.0233(19) 0.026(2) 0.0268(19) 0.0002(15) -0.0025(15) 0.0018(15)
C16 0.026(2) 0.031(2) 0.0249(19) -0.0017(15) -0.0093(15) 0.0033(16)
C17 0.028(2) 0.033(2) 0.0150(17) 0.0014(14) -0.0040(14) 0.0053(16)
O5 0.0247(13) 0.0228(13) 0.0135(12) 0.0020(9) 0.0000(10) -0.0021(10)
O6 0.0275(14) 0.0176(12) 0.0166(12) 0.0032(9) 0.0006(10) -0.0013(10)
C18 0.042(2) 0.0206(19) 0.0215(18) 0.0036(14) 0.0036(16) -0.0048(16)
C19 0.052(3) 0.023(2) 0.027(2) -0.0018(16) -0.0080(18) 0.0054(18)
O7 0.0491(19) 0.0270(15) 0.0270(15) 0.0049(12) -0.0025(13) 0.0041(13)
C20 0.052(3) 0.032(2) 0.024(2) -0.0035(16) 0.0021(18) 0.013(2)
C21 0.040(2) 0.032(2) 0.0222(19) 0.0056(16) 0.0108(17) 0.0122(18)
O8 0.0272(14) 0.0209(13) 0.0197(12) 0.0045(10) 0.0052(10) 0.0055(10)
C22 0.0226(18) 0.0183(17) 0.0215(17) 0.0012(13) -0.0013(14) 0.0004(13)
C23 0.0195(17) 0.0169(16) 0.0188(16) -0.0003(13) -0.0022(13) -0.0005(13)
C24 0.0215(18) 0.0164(16) 0.0208(17) 0.0000(13) -0.0028(13) -0.0007(13)
C25 0.0250(19) 0.0187(17) 0.0237(18) 0.0011(14) -0.0081(14) 0.0003(14)
C26 0.0218(19) 0.0226(19) 0.032(2) -0.0005(15) -0.0061(15) 0.0050(14)
C27 0.0217(19) 0.0230(19) 0.0292(19) -0.0019(15) 0.0023(15) 0.0019(14)
O9 0.0188(12) 0.0199(12) 0.0184(12) 0.0043(9) 0.0008(9) 0.0036(9)
C28 0.0265(19) 0.0191(17) 0.0177(17) 0.0033(13) -0.0038(14) -0.0036(14)
N3 0.0232(16) 0.0235(16) 0.0171(14) 0.0046(12) 0.0009(12) -0.0030(12)
O10 0.0271(15) 0.0377(16) 0.0214(13) 0.0114(11) 0.0048(11) 0.0012(12)
C29 0.028(2) 0.034(2) 0.0245(19) 0.0069(16) 0.0076(16) 0.0009(16)
C30 0.025(2) 0.036(2) 0.033(2) 0.0116(18) 0.0079(16) -0.0031(17)
O11 0.0286(15) 0.0232(14) 0.0350(16) 0.0088(12) 0.0013(12) -0.0059(11)
N4 0.0220(16) 0.0203(15) 0.0254(16) 0.0034(12) 0.0018(12) -0.0034(12)
C31 0.0187(18) 0.027(2) 0.028(2) -0.0035(15) -0.0005(14) -0.0038(14)
C32 0.0220(18) 0.028(2) 0.0192(17) -0.0048(14) -0.0020(14) 0.0009(14)
C33 0.0176(17) 0.0253(18) 0.0171(16) -0.0045(13) -0.0017(13) 0.0023(13)
C34 0.0223(18) 0.030(2) 0.0169(17) -0.0029(14) -0.0005(13) 0.0048(15)
C35 0.027(2) 0.048(3) 0.0206(19) 0.0022(17) -0.0047(15) 0.0090(18)
C36 0.021(2) 0.061(3) 0.025(2) -0.0045(19) -0.0080(15) 0.0058(19)
C37 0.022(2) 0.044(2) 0.026(2) -0.0085(17) -0.0040(15) -0.0023(17)
O12 0.0174(12) 0.0259(13) 0.0176(12) 0.0032(10) -0.0020(9) -0.0006(10)
O13 0.0243(14) 0.0280(14) 0.0227(13) 0.0072(11) -0.0009(10) 0.0042(11)
C38 0.037(2) 0.035(2) 0.030(2) 0.0144(17) -0.0008(17) 0.0091(18)
O14 0.0330(15) 0.0216(14) 0.0241(13) 0.0049(10) 0.0073(11) 0.0033(11)
O15 0.0409(17) 0.0201(14) 0.0300(15) 0.0026(11) 0.0142(12) 0.0007(12)
C39 0.042(2) 0.022(2) 0.027(2) 0.0023(15) 0.0099(17) 0.0025(17)
C40 0.097(5) 0.026(3) 0.066(4) 0.002(2) 0.050(4) 0.009(3)
O16 0.0234(13) 0.0250(13) 0.0179(12) -0.0005(10) 0.0041(10) -0.0016(10)
O17 0.0208(13) 0.0229(13) 0.0181(12) 0.0003(10) 0.0023(9) -0.0014(10)
C41 0.0196(17) 0.0239(18) 0.0195(17) -0.0010(14) 0.0009(13) 0.0004(14)
C42 0.066(3) 0.027(2) 0.031(2) -0.0074(18) 0.018(2) -0.009(2)
P1 0.0220(15) 0.0308(18) 0.072(3) 0.000 0.000 -0.0016(13)
F1 0.037(4) 0.086(6) 0.123(7) -0.033(5) -0.017(4) -0.010(4)
F2 0.042(4) 0.027(4) 0.124(8) -0.001(4) 0.011(5) -0.004(3)
F3 0.043(5) 0.071(5) 0.095(7) 0.015(5) 0.022(4) 0.026(4)
P2 0.123(2) 0.0867(19) 0.0275(10) 0.000 0.000 -0.0534(18)
F4 0.058(3) 0.143(5) 0.083(3) 0.013(3) -0.008(2) 0.020(3)
F5 0.248(8) 0.091(4) 0.089(4) -0.007(3) 0.016(4) -0.079(5)
F6 0.335(11) 0.159(6) 0.096(4) 0.055(4) -0.136(6) -0.121(8)
P3 0.048(2) 0.0389(19) 0.0380(18) 0.000 0.000 -0.0238(16)
F7 0.243(17) 0.165(14) 0.227(16) 0.001(12) 0.166(14) -0.042(12)
F8 0.147(9) 0.063(5) 0.126(8) 0.005(5) -0.046(7) -0.083(6)
F9 0.079(6) 0.195(11) 0.258(14) 0.201(11) -0.100(8) -0.078(7)
O18 0.56(3) 0.68(4) 0.22(2) 0.000 0.000 -0.512
C43 0.51(2) 0.67(3) 0.132(14) 0.02(2) -0.06(2) -0.515
C44 0.118(9) 0.235(16) 0.097(8) -0.027(9) -0.001(7) -0.079(10)
C45 0.082(5) 0.066(5) 0.099(6) -0.004(4) 0.028(5) -0.005(4)
C46 0.114(8) 0.094(7) 0.126(9) 0.031(6) 0.014(7) -0.005(6)
O19 0.089(5) 0.098(5) 0.145(6) 0.026(5) -0.016(4) -0.004(4)
C47 0.084(6) 0.084(6) 0.078(5) -0.018(4) -0.008(4) 0.009(4)
C48 0.065(5) 0.085(5) 0.078(5) -0.002(4) -0.006(4) 0.005(4)
O20 0.17(2) 0.30(4) 0.091(14) 0.000 0.000 0.18(3)

loop_
_atom_type_symbol
_atom_type_description
_atom_type_scat_dispersion_real
_atom_type_scat_dispersion_imag
_atom_type_scat_source
C C 0.0033 0.0016 'International Tables Vol C Tables 4.2.6.8 and 6.1.1.4'
H H 0.0000 0.0000 'International Tables Vol C Tables 4.2.6.8 and 6.1.1.4'
F F 0.0171 0.0103 'International Tables Vol C Tables 4.2.6.8 and 6.1.1.4'
N N 0.0061 0.0033 'International Tables Vol C Tables 4.2.6.8 and 6.1.1.4'
Nd Nd -0.1943 3.0179 'International Tables Vol C Tables 4.2.6.8 and 6.1.1.4'
O O 0.0106 0.0060 'International Tables Vol C Tables 4.2.6.8 and 6.1.1.4'
P P 0.1023 0.0942 'International Tables Vol C Tables 4.2.6.8 and 6.1.1.4'
Zn Zn 0.2839 1.4301 'International Tables Vol C Tables 4.2.6.8 and 6.1.1.4'

loop_
_geom_angle_atom_site_label_1
_geom_angle_atom_site_label_2
_geom_angle_atom_site_label_3
_geom_angle
_geom_angle_site_symmetry_1
_geom_angle_site_symmetry_3
_geom_angle_publ_flag
O16 Nd1 O14 71.31(9) . . ?
O16 Nd1 O1 109.10(9) . . ?
O14 Nd1 O1 72.75(9) . . ?
O16 Nd1 O12 70.13(9) . . ?
O14 Nd1 O12 109.11(9) . . ?
O1 Nd1 O12 177.36(8) . . ?
O16 Nd1 O5 146.48(9) . . ?
O14 Nd1 O5 75.32(9) . . ?
O1 Nd1 O5 62.66(8) . . ?
O12 Nd1 O5 119.43(8) . . ?
O16 Nd1 O9 79.26(9) . . ?
O14 Nd1 O9 150.35(9) . . ?
O1 Nd1 O9 115.09(8) . . ?
O12 Nd1 O9 62.35(8) . . ?
O5 Nd1 O9 134.24(8) . . ?
O16 Nd1 O6 140.39(8) . . ?
O14 Nd1 O6 122.15(9) . . ?
O1 Nd1 O6 110.50(8) . . ?
O12 Nd1 O6 70.27(8) . . ?
O5 Nd1 O6 59.49(8) . . ?
O9 Nd1 O6 83.30(8) . . ?
O16 Nd1 O8 127.69(9) . . ?
O14 Nd1 O8 140.30(9) . . ?
O1 Nd1 O8 68.04(8) . . ?
O12 Nd1 O8 110.29(8) . . ?
O5 Nd1 O8 81.43(8) . . ?
O9 Nd1 O8 59.25(8) . . ?
O6 Nd1 O8 68.48(8) . . ?
O16 Nd1 O2 65.22(8) . . ?
O14 Nd1 O2 94.08(9) . . ?
O1 Nd1 O2 58.97(8) . . ?
O12 Nd1 O2 118.72(8) . . ?
O5 Nd1 O2 121.14(8) . . ?
O9 Nd1 O2 69.78(8) . . ?
O6 Nd1 O2 138.86(8) . . ?
O8 Nd1 O2 71.08(8) . . ?
O16 Nd1 O13 92.67(9) . . ?
O14 Nd1 O13 66.58(9) . . ?
O1 Nd1 O13 124.03(8) . . ?
O12 Nd1 O13 58.61(8) . . ?
O5 Nd1 O13 70.88(8) . . ?
O9 Nd1 O13 119.43(8) . . ?
O6 Nd1 O13 65.79(8) . . ?
O8 Nd1 O13 133.89(8) . . ?
O2 Nd1 O13 155.03(8) . . ?
O16 Nd1 Zn1 121.21(6) . . ?
O14 Nd1 Zn1 56.13(6) . . ?
O1 Nd1 Zn1 35.09(6) . . ?
O12 Nd1 Zn1 147.51(6) . . ?
O5 Nd1 Zn1 33.84(6) . . ?
O9 Nd1 Zn1 145.24(6) . . ?
O6 Nd1 Zn1 92.69(5) . . ?
O8 Nd1 Zn1 87.10(6) . . ?
O2 Nd1 Zn1 92.50(5) . . ?
O13 Nd1 Zn1 89.39(6) . . ?
O16 Nd1 Zn2 57.69(6) . . ?
O14 Nd1 Zn2 124.12(6) . . ?
O1 Nd1 Zn2 142.28(6) . . ?
O12 Nd1 Zn2 35.14(6) . . ?
O5 Nd1 Zn2 148.39(6) . . ?
O9 Nd1 Zn2 33.24(6) . . ?
O6 Nd1 Zn2 89.26(5) . . ?
O8 Nd1 Zn2 91.88(6) . . ?
O2 Nd1 Zn2 84.80(5) . . ?
O13 Nd1 Zn2 93.12(6) . . ?
Zn1 Nd1 Zn2 177.296(11) . . ?
O15 Zn1 O5 114.71(12) . . ?
O15 Zn1 N1 114.18(13) . . ?
O5 Zn1 N1 130.51(12) . . ?
O15 Zn1 O1 99.76(11) . . ?
O5 Zn1 O1 78.57(10) . . ?
N1 Zn1 O1 86.23(11) . . ?
O15 Zn1 N2 97.28(12) . . ?
O5 Zn1 N2 87.38(12) . . ?
N1 Zn1 N2 93.78(13) . . ?
O1 Zn1 N2 161.30(12) . . ?
O15 Zn1 Nd1 92.11(8) . . ?
O5 Zn1 Nd1 43.81(7) . . ?
N1 Zn1 Nd1 127.46(9) . . ?
O1 Zn1 Nd1 43.30(7) . . ?
N2 Zn1 Nd1 128.63(9) . . ?
O9 Zn2 O17 111.86(11) . . ?
O9 Zn2 N4 128.47(12) . . ?
O17 Zn2 N4 119.08(12) . . ?
O9 Zn2 O12 78.66(10) . . ?
O17 Zn2 O12 98.71(11) . . ?
N4 Zn2 O12 86.39(11) . . ?
O9 Zn2 N3 87.52(11) . . ?
O17 Zn2 N3 97.21(11) . . ?
N4 Zn2 N3 93.32(12) . . ?
O12 Zn2 N3 161.94(12) . . ?
O9 Zn2 Nd1 43.57(7) . . ?
O17 Zn2 Nd1 89.85(7) . . ?
N4 Zn2 Nd1 126.94(9) . . ?
O12 Zn2 Nd1 43.37(7) . . ?
N3 Zn2 Nd1 128.46(9) . . ?
C6 C1 C2 119.8(3) . . ?
C6 C1 C8 117.7(3) . . ?
C2 C1 C8 122.5(4) . . ?
O1 C2 C3 118.5(3) . . ?
O1 C2 C1 124.0(3) . . ?
C3 C2 C1 117.5(3) . . ?
C4 C3 O2 125.3(3) . . ?
C4 C3 C2 121.7(3) . . ?
O2 C3 C2 113.0(3) . . ?
C3 C4 C5 119.9(4) . . ?
C3 C4 H1 120.0 . . ?
C5 C4 H1 120.0 . . ?
C6 C5 C4 119.9(4) . . ?
C6 C5 H2 120.1 . . ?
C4 C5 H2 120.1 . . ?
C5 C6 C1 120.9(4) . . ?
C5 C6 H3 119.5 . . ?
C1 C6 H3 119.5 . . ?
C2 O1 Zn1 126.1(2) . . ?
C2 O1 Nd1 130.7(2) . . ?
Zn1 O1 Nd1 101.61(10) . . ?
C3 O2 C7 115.3(3) . . ?
C3 O2 Nd1 118.6(2) . . ?
C7 O2 Nd1 126.1(2) . . ?
O2 C7 H4 109.5 . . ?
O2 C7 H5 109.5 . . ?
H4 C7 H5 109.5 . . ?
O2 C7 H6 109.5 . . ?
H4 C7 H6 109.5 . . ?
H5 C7 H6 109.5 . . ?
N1 C8 C1 124.4(4) . . ?
N1 C8 H7 117.8 . . ?
C1 C8 H7 117.8 . . ?
C8 N1 O3 112.2(3) . . ?
C8 N1 Zn1 128.8(3) . . ?
O3 N1 Zn1 118.7(2) . . ?
N1 O3 C9 110.6(3) . . ?
O3 C9 C10 115.8(3) . . ?
O3 C9 H8 108.3 . . ?
C10 C9 H8 108.3 . . ?
O3 C9 H9 108.3 . . ?
C10 C9 H9 108.3 . . ?
H8 C9 H9 107.4 . . ?
O4 C10 C9 114.2(4) . . ?
O4 C10 H10 108.7 . . ?
C9 C10 H10 108.7 . . ?
O4 C10 H11 108.7 . . ?
C9 C10 H11 108.7 . . ?
H10 C10 H11 107.6 . . ?
N2 O4 C10 111.6(3) . . ?
C11 N2 O4 110.2(3) . . ?
C11 N2 Zn1 127.6(3) . . ?
O4 N2 Zn1 122.1(2) . . ?
N2 C11 C12 125.0(3) . . ?
N2 C11 H12 117.5 . . ?
C12 C11 H12 117.5 . . ?
C17 C12 C13 119.2(4) . . ?
C17 C12 C11 116.6(3) . . ?
C13 C12 C11 124.2(4) . . ?
O5 C13 C12 124.4(3) . . ?
O5 C13 C14 117.3(3) . . ?
C12 C13 C14 118.2(3) . . ?
C15 C14 O6 125.2(3) . . ?
C15 C14 C13 122.0(3) . . ?
O6 C14 C13 112.9(3) . . ?
C14 C15 C16 119.2(4) . . ?
C14 C15 H13 120.4 . . ?
C16 C15 H13 120.4 . . ?
C17 C16 C15 120.0(4) . . ?
C17 C16 H14 120.0 . . ?
C15 C16 H14 120.0 . . ?
C16 C17 C12 121.4(4) . . ?
C16 C17 H15 119.3 . . ?
C12 C17 H15 119.3 . . ?
C13 O5 Zn1 130.9(2) . . ?
C13 O5 Nd1 125.9(2) . . ?
Zn1 O5 Nd1 102.35(10) . . ?
C14 O6 C18 116.8(3) . . ?
C14 O6 Nd1 117.6(2) . . ?
C18 O6 Nd1 125.4(2) . . ?
O6 C18 C19 112.9(3) . . ?
O6 C18 H16 109.0 . . ?
C19 C18 H16 109.0 . . ?
O6 C18 H17 109.0 . . ?
C19 C18 H17 109.0 . . ?
H16 C18 H17 107.8 . . ?
O7 C19 C18 111.2(3) . . ?
O7 C19 H18 109.4 . . ?
C18 C19 H18 109.4 . . ?
O7 C19 H19 109.4 . . ?
C18 C19 H19 109.4 . . ?
H18 C19 H19 108.0 . . ?
C19 O7 C20 117.5(3) . . ?
O7 C20 C21 114.1(3) . . ?
O7 C20 H20 108.7 . . ?
C21 C20 H20 108.7 . . ?
O7 C20 H21 108.7 . . ?
C21 C20 H21 108.7 . . ?
H20 C20 H21 107.6 . . ?
O8 C21 C20 112.9(3) . . ?
O8 C21 H22 109.0 . . ?
C20 C21 H22 109.0 . . ?
O8 C21 H23 109.0 . . ?
C20 C21 H23 109.0 . . ?
H22 C21 H23 107.8 . . ?
C22 O8 C21 117.6(3) . . ?
C22 O8 Nd1 116.9(2) . . ?
C21 O8 Nd1 125.0(2) . . ?
C27 C22 O8 125.0(3) . . ?
C27 C22 C23 121.9(3) . . ?
O8 C22 C23 113.1(3) . . ?
O9 C23 C24 124.8(3) . . ?
O9 C23 C22 117.2(3) . . ?
C24 C23 C22 118.1(3) . . ?
C23 C24 C25 119.2(3) . . ?
C23 C24 C28 124.0(3) . . ?
C25 C24 C28 116.8(3) . . ?
C26 C25 C24 121.3(3) . . ?
C26 C25 H24 119.3 . . ?
C24 C25 H24 119.3 . . ?
C25 C26 C27 119.8(4) . . ?
C25 C26 H25 120.1 . . ?
C27 C26 H25 120.1 . . ?
C22 C27 C26 119.6(4) . . ?
C22 C27 H26 120.2 . . ?
C26 C27 H26 120.2 . . ?
C23 O9 Zn2 130.9(2) . . ?
C23 O9 Nd1 124.2(2) . . ?
Zn2 O9 Nd1 103.20(10) . . ?
N3 C28 C24 125.4(3) . . ?
N3 C28 H27 117.3 . . ?
C24 C28 H27 117.3 . . ?
C28 N3 O10 109.7(3) . . ?
C28 N3 Zn2 127.2(3) . . ?
O10 N3 Zn2 123.1(2) . . ?
N3 O10 C29 110.8(3) . . ?
O10 C29 C30 112.8(4) . . ?
O10 C29 H28 109.0 . . ?
C30 C29 H28 109.0 . . ?
O10 C29 H29 109.0 . . ?
C30 C29 H29 109.0 . . ?
H28 C29 H29 107.8 . . ?
O11 C30 C29 115.4(3) . . ?
O11 C30 H30 108.4 . . ?
C29 C30 H30 108.4 . . ?
O11 C30 H31 108.4 . . ?
C29 C30 H31 108.4 . . ?
H30 C30 H31 107.5 . . ?
C30 O11 N4 112.2(3) . . ?
C31 N4 O11 110.2(3) . . ?
C31 N4 Zn2 129.3(3) . . ?
O11 N4 Zn2 119.4(2) . . ?
N4 C31 C32 125.9(4) . . ?
N4 C31 H32 117.1 . . ?
C32 C31 H32 117.1 . . ?
C33 C32 C37 119.8(4) . . ?
C33 C32 C31 123.4(3) . . ?
C37 C32 C31 116.8(4) . . ?
O12 C33 C32 123.8(3) . . ?
O12 C33 C34 118.3(3) . . ?
C32 C33 C34 117.9(3) . . ?
O13 C34 C35 125.3(4) . . ?
O13 C34 C33 113.7(3) . . ?
C35 C34 C33 121.0(4) . . ?
C34 C35 C36 120.2(4) . . ?
C34 C35 H33 119.9 . . ?
C36 C35 H33 119.9 . . ?
C37 C36 C35 119.9(4) . . ?
C37 C36 H34 120.0 . . ?
C35 C36 H34 120.0 . . ?
C36 C37 C32 121.0(4) . . ?
C36 C37 H35 119.5 . . ?
C32 C37 H35 119.5 . . ?
C33 O12 Zn2 129.9(2) . . ?
C33 O12 Nd1 127.8(2) . . ?
Zn2 O12 Nd1 101.49(10) . . ?
C34 O13 C38 115.7(3) . . ?
C34 O13 Nd1 116.1(2) . . ?
C38 O13 Nd1 127.2(2) . . ?
O13 C38 H36 109.5 . . ?
O13 C38 H37 109.5 . . ?
H36 C38 H37 109.5 . . ?
O13 C38 H38 109.5 . . ?
H36 C38 H38 109.5 . . ?
H37 C38 H38 109.5 . . ?
C39 O14 Nd1 149.6(3) . . ?
C39 O15 Zn1 116.1(3) . . ?
O14 C39 O15 124.2(4) . . ?
O14 C39 C40 118.9(4) . . ?
O15 C39 C40 116.9(4) . . ?
C39 C40 H39 109.5 . . ?
C39 C40 H40 109.5 . . ?
H39 C40 H40 109.5 . . ?
C39 C40 H41 109.5 . . ?
H39 C40 H41 109.5 . . ?
H40 C40 H41 109.5 . . ?
C41 O16 Nd1 149.3(2) . . ?
C41 O17 Zn2 118.8(2) . . ?
O16 C41 O17 123.7(3) . . ?
O16 C41 C42 118.7(3) . . ?
O17 C41 C42 117.6(3) . . ?
C41 C42 H42 109.5 . . ?
C41 C42 H43 109.5 . . ?
H42 C42 H43 109.5 . . ?
C41 C42 H44 109.5 . . ?
H42 C42 H44 109.5 . . ?
H43 C42 H44 109.5 . . ?
F3 P1 F3 123.5(9) 11_666 12_656 ?
F3 P1 F3 71.0(3) 11_666 . ?
F3 P1 F3 71.0(3) 12_656 . ?
F3 P1 F3 71.0(3) 11_666 2_655 ?
F3 P1 F3 71.0(3) 12_656 2_655 ?
F3 P1 F3 92.9(8) . 2_655 ?
F3 P1 F2 151.7(7) 11_666 . ?
F3 P1 F2 89.4(6) . . ?
F3 P1 F2 90.5(6) 2_655 . ?
F3 P1 F2 151.7(7) 12_656 2_655 ?
F3 P1 F2 90.5(6) . 2_655 ?
F3 P1 F2 89.4(6) 2_655 2_655 ?
F2 P1 F2 179.9(9) . 2_655 ?
F3 P1 F1 112.6(5) 11_666 2_655 ?
F3 P1 F1 107.5(5) 12_656 2_655 ?
F3 P1 F1 176.1(6) . 2_655 ?
F3 P1 F1 90.0(5) 2_655 2_655 ?
F2 P1 F1 87.9(5) . 2_655 ?
F2 P1 F1 92.2(5) 2_655 2_655 ?
F3 P1 F1 107.5(5) 11_666 . ?
F3 P1 F1 112.6(5) 12_656 . ?
F3 P1 F1 90.0(5) . . ?
F3 P1 F1 176.1(6) 2_655 . ?
F2 P1 F1 92.2(5) . . ?
F2 P1 F1 87.9(5) 2_655 . ?
F1 P1 F1 87.3(7) 2_655 . ?
F3 P1 P1 61.8(4) 11_666 11_666 ?
F3 P1 P1 61.8(4) 12_656 11_666 ?
F3 P1 P1 46.4(4) . 11_666 ?
F3 P1 P1 46.4(4) 2_655 11_666 ?
F2 P1 P1 90.0(5) . 11_666 ?
F2 P1 P1 90.0(5) 2_655 11_666 ?
F1 P1 P1 136.3(3) 2_655 11_666 ?
F1 P1 P1 136.3(3) . 11_666 ?
P1 F1 O20 97.1(6) . 11_666 ?
F3 F2 P1 54.4(11) 12_656 . ?
F2 F3 P1 97.3(15) 11_666 11_666 ?
F2 F3 P1 169.0(17) 11_666 . ?
P1 F3 P1 71.8(5) 11_666 . ?
F2 F3 F3 127.2(18) 11_666 11_666 ?
P1 F3 F3 62.3(4) 11_666 11_666 ?
P1 F3 F3 46.7(4) . 11_666 ?
F2 F3 F3 129.9(16) 11_666 12_656 ?
P1 F3 F3 62.3(4) 11_666 12_656 ?
P1 F3 F3 46.7(4) . 12_656 ?
F3 F3 F3 85.5(4) 11_666 12_656 ?
F5 P2 F5 179.0(5) . 2_655 ?
F5 P2 F4 89.1(3) . . ?
F5 P2 F4 90.1(4) 2_655 . ?
F5 P2 F4 90.1(4) . 2_655 ?
F5 P2 F4 89.1(3) 2_655 2_655 ?
F4 P2 F4 86.2(3) . 2_655 ?
F5 P2 F6 89.9(4) . 2_655 ?
F5 P2 F6 90.8(4) 2_655 2_655 ?
F4 P2 F6 175.9(4) . 2_655 ?
F4 P2 F6 89.9(4) 2_655 2_655 ?
F5 P2 F6 90.8(4) . . ?
F5 P2 F6 89.9(4) 2_655 . ?
F4 P2 F6 89.9(4) . . ?
F4 P2 F6 175.9(4) 2_655 . ?
F6 P2 F6 94.1(7) 2_655 . ?
F9 P3 F9 106.4(10) . 2_655 ?
F9 P3 F7 87.9(8) . . ?
F9 P3 F7 164.3(9) 2_655 . ?
F9 P3 F7 164.3(9) . 2_655 ?
F9 P3 F7 87.9(8) 2_655 2_655 ?
F7 P3 F7 78.7(15) . 2_655 ?
F9 P3 F8 99.6(5) . . ?
F9 P3 F8 85.4(6) 2_655 . ?
F7 P3 F8 86.0(6) . . ?
F7 P3 F8 87.6(7) 2_655 . ?
F9 P3 F8 85.4(6) . 2_655 ?
F9 P3 F8 99.6(5) 2_655 2_655 ?
F7 P3 F8 87.6(7) . 2_655 ?
F7 P3 F8 86.0(6) 2_655 2_655 ?
F8 P3 F8 171.7(8) . 2_655 ?
C43 O18 C43 119(2) . 2_655 ?
C44 C43 O18 112.5(16) . . ?
C44 C43 H45 109.1 . . ?
O18 C43 H45 109.1 . . ?
C44 C43 H46 109.1 . . ?
O18 C43 H46 109.1 . . ?
H45 C43 H46 107.8 . . ?
C43 C44 H47 109.5 . . ?
C43 C44 H48 109.5 . . ?
H47 C44 H48 109.5 . . ?
C43 C44 H49 109.5 . . ?
H47 C44 H49 109.5 . . ?
H48 C44 H49 109.5 . . ?
C46 C45 H50 109.5 . . ?
C46 C45 H51 109.5 . . ?
H50 C45 H51 109.5 . . ?
C46 C45 H52 109.5 . . ?
H50 C45 H52 109.5 . . ?
H51 C45 H52 109.5 . . ?
O19 C46 C45 109.7(9) . . ?
O19 C46 H53 109.7 . . ?
C45 C46 H53 109.7 . . ?
O19 C46 H54 109.7 . . ?
C45 C46 H54 109.7 . . ?
H53 C46 H54 108.2 . . ?
C47 O19 C46 114.3(8) . . ?
O19 C47 C48 111.7(8) . . ?
O19 C47 H55 109.3 . . ?
C48 C47 H55 109.3 . . ?
O19 C47 H56 109.3 . . ?
C48 C47 H56 109.3 . . ?
H55 C47 H56 107.9 . . ?
C47 C48 H57 109.5 . . ?
C47 C48 H58 109.5 . . ?
H57 C48 H58 109.5 . . ?
C47 C48 H59 109.5 . . ?
H57 C48 H59 109.5 . . ?
H58 C48 H59 109.5 . . ?
F1 O20 F1 78.5(10) 12_656 11_666 ?

loop_
_geom_bond_atom_site_label_1
_geom_bond_atom_site_label_2
_geom_bond_distance
_geom_bond_site_symmetry_2
_geom_bond_publ_flag
Nd1 O16 2.403(3) . ?
Nd1 O14 2.420(3) . ?
Nd1 O1 2.440(3) . ?
Nd1 O12 2.466(3) . ?
Nd1 O5 2.469(2) . ?
Nd1 O9 2.491(2) . ?
Nd1 O6 2.679(3) . ?
Nd1 O8 2.680(3) . ?
Nd1 O2 2.762(3) . ?
Nd1 O13 2.803(3) . ?
Nd1 Zn1 3.4844(5) . ?
Nd1 Zn2 3.5184(5) . ?
Zn1 O15 1.971(3) . ?
Zn1 O5 1.986(3) . ?
Zn1 N1 2.036(3) . ?
Zn1 O1 2.045(2) . ?
Zn1 N2 2.122(3) . ?
Zn2 O9 1.981(3) . ?
Zn2 O17 1.984(3) . ?
Zn2 N4 2.045(3) . ?
Zn2 O12 2.066(2) . ?
Zn2 N3 2.130(3) . ?
C1 C6 1.405(6) . ?
C1 C2 1.415(5) . ?
C1 C8 1.446(5) . ?
C2 O1 1.308(4) . ?
C2 C3 1.410(5) . ?
C3 C4 1.374(5) . ?
C3 O2 1.376(4) . ?
C4 C5 1.397(6) . ?
C4 H1 0.9500 . ?
C5 C6 1.370(6) . ?
C5 H2 0.9500 . ?
C6 H3 0.9500 . ?
O2 C7 1.436(4) . ?
C7 H4 0.9800 . ?
C7 H5 0.9800 . ?
C7 H6 0.9800 . ?
C8 N1 1.279(5) . ?
C8 H7 0.9500 . ?
N1 O3 1.426(4) . ?
O3 C9 1.432(5) . ?
C9 C10 1.506(6) . ?
C9 H8 0.9900 . ?
C9 H9 0.9900 . ?
C10 O4 1.425(5) . ?
C10 H10 0.9900 . ?
C10 H11 0.9900 . ?
O4 N2 1.411(4) . ?
N2 C11 1.279(5) . ?
C11 C12 1.455(5) . ?
C11 H12 0.9500 . ?
C12 C17 1.404(5) . ?
C12 C13 1.406(5) . ?
C13 O5 1.325(4) . ?
C13 C14 1.408(5) . ?
C14 C15 1.380(5) . ?
C14 O6 1.391(4) . ?
C15 C16 1.396(6) . ?
C15 H13 0.9500 . ?
C16 C17 1.376(6) . ?
C16 H14 0.9500 . ?
C17 H15 0.9500 . ?
O6 C18 1.445(4) . ?
C18 C19 1.515(6) . ?
C18 H16 0.9900 . ?
C18 H17 0.9900 . ?
C19 O7 1.421(5) . ?
C19 H18 0.9900 . ?
C19 H19 0.9900 . ?
O7 C20 1.432(6) . ?
C20 C21 1.524(6) . ?
C20 H20 0.9900 . ?
C20 H21 0.9900 . ?
C21 O8 1.446(5) . ?
C21 H22 0.9900 . ?
C21 H23 0.9900 . ?
O8 C22 1.384(4) . ?
C22 C27 1.380(5) . ?
C22 C23 1.410(5) . ?
C23 O9 1.327(4) . ?
C23 C24 1.406(5) . ?
C24 C25 1.413(5) . ?
C24 C28 1.450(5) . ?
C25 C26 1.373(6) . ?
C25 H24 0.9500 . ?
C26 C27 1.396(6) . ?
C26 H25 0.9500 . ?
C27 H26 0.9500 . ?
C28 N3 1.280(5) . ?
C28 H27 0.9500 . ?
N3 O10 1.414(4) . ?
O10 C29 1.424(5) . ?
C29 C30 1.510(6) . ?
C29 H28 0.9900 . ?
C29 H29 0.9900 . ?
C30 O11 1.430(5) . ?
C30 H30 0.9900 . ?
C30 H31 0.9900 . ?
O11 N4 1.430(4) . ?
N4 C31 1.286(5) . ?
C31 C32 1.445(6) . ?
C31 H32 0.9500 . ?
C32 C33 1.400(5) . ?
C32 C37 1.414(5) . ?
C33 O12 1.317(4) . ?
C33 C34 1.419(5) . ?
C34 O13 1.372(5) . ?
C34 C35 1.373(5) . ?
C35 C36 1.399(7) . ?
C35 H33 0.9500 . ?
C36 C37 1.357(7) . ?
C36 H34 0.9500 . ?
C37 H35 0.9500 . ?
O13 C38 1.440(5) . ?
C38 H36 0.9800 . ?
C38 H37 0.9800 . ?
C38 H38 0.9800 . ?
O14 C39 1.247(5) . ?
O15 C39 1.269(5) . ?
C39 C40 1.503(6) . ?
C40 H39 0.9800 . ?
C40 H40 0.9800 . ?
C40 H41 0.9800 . ?
O16 C41 1.249(4) . ?
O17 C41 1.280(5) . ?
C41 C42 1.497(6) . ?
C42 H42 0.9800 . ?
C42 H43 0.9800 . ?
C42 H44 0.9800 . ?
P1 F3 1.309(10) 11_666 ?
P1 F3 1.309(10) 12_656 ?
P1 F3 1.591(9) . ?
P1 F3 1.591(9) 2_655 ?
P1 F2 1.595(8) . ?
P1 F2 1.595(8) 2_655 ?
P1 F1 1.634(9) 2_655 ?
P1 F1 1.634(9) . ?
P1 P1 1.716(9) 11_666 ?
F1 O20 1.784(18) 11_666 ?
F2 F3 0.760(11) 12_656 ?
F3 F2 0.760(11) 11_666 ?
F3 P1 1.309(10) 11_666 ?
F3 F3 1.699(12) 11_666 ?
F3 F3 1.699(12) 12_656 ?
P2 F5 1.557(5) . ?
P2 F5 1.557(5) 2_655 ?
P2 F4 1.579(5) . ?
P2 F4 1.579(5) 2_655 ?
P2 F6 1.580(6) 2_655 ?
P2 F6 1.580(6) . ?
P3 F9 1.483(6) . ?
P3 F9 1.483(6) 2_655 ?
P3 F7 1.511(11) . ?
P3 F7 1.511(11) 2_655 ?
P3 F8 1.583(6) . ?
P3 F8 1.583(6) 2_655 ?
O18 C43 1.422(18) . ?
O18 C43 1.422(18) 2_655 ?
C43 C44 1.393(19) . ?
C43 H45 0.9900 . ?
C43 H46 0.9900 . ?
C44 H47 0.9800 . ?
C44 H48 0.9800 . ?
C44 H49 0.9800 . ?
C45 C46 1.527(13) . ?
C45 H50 0.9800 . ?
C45 H51 0.9800 . ?
C45 H52 0.9800 . ?
C46 O19 1.453(12) . ?
C46 H53 0.9900 . ?
C46 H54 0.9900 . ?
O19 C47 1.395(11) . ?
C47 C48 1.418(11) . ?
C47 H55 0.9900 . ?
C47 H56 0.9900 . ?
C48 H57 0.9800 . ?
C48 H58 0.9800 . ?
C48 H59 0.9800 . ?
O20 F1 1.784(18) 12_656 ?
O20 F1 1.784(18) 11_666 ?

loop_
_geom_torsion_atom_site_label_1
_geom_torsion_atom_site_label_2
_geom_torsion_atom_site_label_3
_geom_torsion_atom_site_label_4
_geom_torsion
_geom_torsion_site_symmetry_1
_geom_torsion_site_symmetry_2
_geom_torsion_site_symmetry_3
_geom_torsion_site_symmetry_4
_geom_torsion_publ_flag
O16 Nd1 Zn1 O15 -23.39(12) . . . . ?
O14 Nd1 Zn1 O15 7.50(13) . . . . ?
O1 Nd1 Zn1 O15 -102.03(15) . . . . ?
O12 Nd1 Zn1 O15 78.83(15) . . . . ?
O5 Nd1 Zn1 O15 124.46(15) . . . . ?
O9 Nd1 Zn1 O15 -142.80(14) . . . . ?
O6 Nd1 Zn1 O15 135.09(11) . . . . ?
O8 Nd1 Zn1 O15 -156.63(11) . . . . ?
O2 Nd1 Zn1 O15 -85.74(11) . . . . ?
O13 Nd1 Zn1 O15 69.36(11) . . . . ?
O16 Nd1 Zn1 O5 -147.85(13) . . . . ?
O14 Nd1 Zn1 O5 -116.95(14) . . . . ?
O1 Nd1 Zn1 O5 133.52(16) . . . . ?
O12 Nd1 Zn1 O5 -45.63(16) . . . . ?
O9 Nd1 Zn1 O5 92.75(15) . . . . ?
O6 Nd1 Zn1 O5 10.63(12) . . . . ?
O8 Nd1 Zn1 O5 78.91(13) . . . . ?
O2 Nd1 Zn1 O5 149.81(12) . . . . ?
O13 Nd1 Zn1 O5 -55.10(13) . . . . ?
O16 Nd1 Zn1 N1 99.60(14) . . . . ?
O14 Nd1 Zn1 N1 130.49(15) . . . . ?
O1 Nd1 Zn1 N1 20.97(16) . . . . ?
O12 Nd1 Zn1 N1 -158.18(17) . . . . ?
O5 Nd1 Zn1 N1 -112.55(17) . . . . ?
O9 Nd1 Zn1 N1 -19.81(16) . . . . ?
O6 Nd1 Zn1 N1 -101.92(14) . . . . ?
O8 Nd1 Zn1 N1 -33.64(14) . . . . ?
O2 Nd1 Zn1 N1 37.25(13) . . . . ?
O13 Nd1 Zn1 N1 -167.65(14) . . . . ?
O16 Nd1 Zn1 O1 78.63(13) . . . . ?
O14 Nd1 Zn1 O1 109.53(14) . . . . ?
O12 Nd1 Zn1 O1 -179.14(16) . . . . ?
O5 Nd1 Zn1 O1 -133.52(16) . . . . ?
O9 Nd1 Zn1 O1 -40.77(15) . . . . ?
O6 Nd1 Zn1 O1 -122.88(12) . . . . ?
O8 Nd1 Zn1 O1 -54.61(12) . . . . ?
O2 Nd1 Zn1 O1 16.29(12) . . . . ?
O13 Nd1 Zn1 O1 171.39(12) . . . . ?
O16 Nd1 Zn1 N2 -124.45(14) . . . . ?
O14 Nd1 Zn1 N2 -93.56(14) . . . . ?
O1 Nd1 Zn1 N2 156.91(16) . . . . ?
O12 Nd1 Zn1 N2 -22.23(16) . . . . ?
O5 Nd1 Zn1 N2 23.39(16) . . . . ?
O9 Nd1 Zn1 N2 116.14(15) . . . . ?
O6 Nd1 Zn1 N2 34.03(13) . . . . ?
O8 Nd1 Zn1 N2 102.30(13) . . . . ?
O2 Nd1 Zn1 N2 173.20(13) . . . . ?
O13 Nd1 Zn1 N2 -31.70(13) . . . . ?
O16 Nd1 Zn2 O9 -124.25(13) . . . . ?
O14 Nd1 Zn2 O9 -151.80(14) . . . . ?
O1 Nd1 Zn2 O9 -44.90(15) . . . . ?
O12 Nd1 Zn2 O9 134.22(15) . . . . ?
O5 Nd1 Zn2 O9 87.06(16) . . . . ?
O6 Nd1 Zn2 O9 78.86(12) . . . . ?
O8 Nd1 Zn2 O9 10.42(12) . . . . ?
O2 Nd1 Zn2 O9 -60.38(12) . . . . ?
O13 Nd1 Zn2 O9 144.56(12) . . . . ?
O16 Nd1 Zn2 O17 -1.36(11) . . . . ?
O14 Nd1 Zn2 O17 -28.91(11) . . . . ?
O1 Nd1 Zn2 O17 77.98(13) . . . . ?
O12 Nd1 Zn2 O17 -102.90(13) . . . . ?
O5 Nd1 Zn2 O17 -150.06(14) . . . . ?
O9 Nd1 Zn2 O17 122.89(13) . . . . ?
O6 Nd1 Zn2 O17 -158.26(9) . . . . ?
O8 Nd1 Zn2 O17 133.30(10) . . . . ?
O2 Nd1 Zn2 O17 62.50(9) . . . . ?
O13 Nd1 Zn2 O17 -92.55(10) . . . . ?
O16 Nd1 Zn2 N4 125.94(14) . . . . ?
O14 Nd1 Zn2 N4 98.40(14) . . . . ?
O1 Nd1 Zn2 N4 -154.71(15) . . . . ?
O12 Nd1 Zn2 N4 24.41(16) . . . . ?
O5 Nd1 Zn2 N4 -22.75(17) . . . . ?
O9 Nd1 Zn2 N4 -109.81(16) . . . . ?
O6 Nd1 Zn2 N4 -30.95(13) . . . . ?
O8 Nd1 Zn2 N4 -99.39(13) . . . . ?
O2 Nd1 Zn2 N4 -170.19(13) . . . . ?
O13 Nd1 Zn2 N4 34.76(13) . . . . ?
O16 Nd1 Zn2 O12 101.53(13) . . . . ?
O14 Nd1 Zn2 O12 73.99(14) . . . . ?
O1 Nd1 Zn2 O12 -179.12(15) . . . . ?
O5 Nd1 Zn2 O12 -47.16(16) . . . . ?
O9 Nd1 Zn2 O12 -134.22(15) . . . . ?
O6 Nd1 Zn2 O12 -55.36(12) . . . . ?
O8 Nd1 Zn2 O12 -123.80(12) . . . . ?
O2 Nd1 Zn2 O12 165.40(12) . . . . ?
O13 Nd1 Zn2 O12 10.35(12) . . . . ?
O16 Nd1 Zn2 N3 -100.46(13) . . . . ?
O14 Nd1 Zn2 N3 -128.01(14) . . . . ?
O1 Nd1 Zn2 N3 -21.12(15) . . . . ?
O12 Nd1 Zn2 N3 158.01(16) . . . . ?
O5 Nd1 Zn2 N3 110.85(16) . . . . ?
O9 Nd1 Zn2 N3 23.79(15) . . . . ?
O6 Nd1 Zn2 N3 102.64(12) . . . . ?
O8 Nd1 Zn2 N3 34.21(13) . . . . ?
O2 Nd1 Zn2 N3 -36.60(12) . . . . ?
O13 Nd1 Zn2 N3 168.35(13) . . . . ?
C6 C1 C2 O1 177.5(4) . . . . ?
C8 C1 C2 O1 -3.2(6) . . . . ?
C6 C1 C2 C3 -3.4(5) . . . . ?
C8 C1 C2 C3 175.9(4) . . . . ?
O1 C2 C3 C4 -174.6(3) . . . . ?
C1 C2 C3 C4 6.2(6) . . . . ?
O1 C2 C3 O2 3.3(5) . . . . ?
C1 C2 C3 O2 -175.9(3) . . . . ?
O2 C3 C4 C5 177.9(4) . . . . ?
C2 C3 C4 C5 -4.5(6) . . . . ?
C3 C4 C5 C6 -0.2(6) . . . . ?
C4 C5 C6 C1 3.0(7) . . . . ?
C2 C1 C6 C5 -1.1(6) . . . . ?
C8 C1 C6 C5 179.6(4) . . . . ?
C3 C2 O1 Zn1 156.0(3) . . . . ?
C1 C2 O1 Zn1 -25.0(5) . . . . ?
C3 C2 O1 Nd1 -7.0(5) . . . . ?
C1 C2 O1 Nd1 172.1(3) . . . . ?
O15 Zn1 O1 C2 -84.2(3) . . . . ?
O5 Zn1 O1 C2 162.3(3) . . . . ?
N1 Zn1 O1 C2 29.7(3) . . . . ?
N2 Zn1 O1 C2 120.3(4) . . . . ?
Nd1 Zn1 O1 C2 -166.9(3) . . . . ?
O15 Zn1 O1 Nd1 82.64(12) . . . . ?
O5 Zn1 O1 Nd1 -30.81(10) . . . . ?
N1 Zn1 O1 Nd1 -163.46(13) . . . . ?
N2 Zn1 O1 Nd1 -72.8(4) . . . . ?
O16 Nd1 O1 C2 48.5(3) . . . . ?
O14 Nd1 O1 C2 111.0(3) . . . . ?
O5 Nd1 O1 C2 -167.0(3) . . . . ?
O9 Nd1 O1 C2 -38.3(3) . . . . ?
O6 Nd1 O1 C2 -130.4(3) . . . . ?
O8 Nd1 O1 C2 -75.4(3) . . . . ?
O2 Nd1 O1 C2 5.1(3) . . . . ?
O13 Nd1 O1 C2 155.6(3) . . . . ?
Zn1 Nd1 O1 C2 166.0(4) . . . . ?
Zn2 Nd1 O1 C2 -13.0(4) . . . . ?
O16 Nd1 O1 Zn1 -117.46(11) . . . . ?
O14 Nd1 O1 Zn1 -55.02(11) . . . . ?
O5 Nd1 O1 Zn1 27.04(9) . . . . ?
O9 Nd1 O1 Zn1 155.73(9) . . . . ?
O6 Nd1 O1 Zn1 63.58(12) . . . . ?
O8 Nd1 O1 Zn1 118.62(12) . . . . ?
O2 Nd1 O1 Zn1 -160.91(14) . . . . ?
O13 Nd1 O1 Zn1 -10.41(15) . . . . ?
Zn2 Nd1 O1 Zn1 -178.98(2) . . . . ?
C4 C3 O2 C7 -2.3(5) . . . . ?
C2 C3 O2 C7 179.9(3) . . . . ?
C4 C3 O2 Nd1 178.5(3) . . . . ?
C2 C3 O2 Nd1 0.7(4) . . . . ?
O16 Nd1 O2 C3 -136.9(3) . . . . ?
O14 Nd1 O2 C3 -69.6(2) . . . . ?
O1 Nd1 O2 C3 -2.6(2) . . . . ?
O12 Nd1 O2 C3 176.0(2) . . . . ?
O5 Nd1 O2 C3 5.7(3) . . . . ?
O9 Nd1 O2 C3 135.9(3) . . . . ?
O6 Nd1 O2 C3 83.6(3) . . . . ?
O8 Nd1 O2 C3 72.6(2) . . . . ?
O13 Nd1 O2 C3 -107.3(3) . . . . ?
Zn1 Nd1 O2 C3 -13.4(2) . . . . ?
Zn2 Nd1 O2 C3 166.4(2) . . . . ?
O16 Nd1 O2 C7 44.0(3) . . . . ?
O14 Nd1 O2 C7 111.3(3) . . . . ?
O1 Nd1 O2 C7 178.3(3) . . . . ?
O12 Nd1 O2 C7 -3.1(3) . . . . ?
O5 Nd1 O2 C7 -173.4(3) . . . . ?
O9 Nd1 O2 C7 -43.2(3) . . . . ?
O6 Nd1 O2 C7 -95.5(3) . . . . ?
O8 Nd1 O2 C7 -106.4(3) . . . . ?
O13 Nd1 O2 C7 73.6(3) . . . . ?
Zn1 Nd1 O2 C7 167.5(3) . . . . ?
Zn2 Nd1 O2 C7 -12.7(3) . . . . ?
C6 C1 C8 N1 -163.6(4) . . . . ?
C2 C1 C8 N1 17.1(6) . . . . ?
C1 C8 N1 O3 -174.2(4) . . . . ?
C1 C8 N1 Zn1 -1.0(6) . . . . ?
O15 Zn1 N1 C8 81.9(4) . . . . ?
O5 Zn1 N1 C8 -88.6(4) . . . . ?
O1 Zn1 N1 C8 -17.1(4) . . . . ?
N2 Zn1 N1 C8 -178.3(4) . . . . ?
Nd1 Zn1 N1 C8 -31.3(4) . . . . ?
O15 Zn1 N1 O3 -105.2(3) . . . . ?
O5 Zn1 N1 O3 84.3(3) . . . . ?
O1 Zn1 N1 O3 155.7(3) . . . . ?
N2 Zn1 N1 O3 -5.5(3) . . . . ?
Nd1 Zn1 N1 O3 141.5(2) . . . . ?
C8 N1 O3 C9 -107.4(4) . . . . ?
Zn1 N1 O3 C9 78.7(4) . . . . ?
N1 O3 C9 C10 -53.9(5) . . . . ?
O3 C9 C10 O4 -60.1(5) . . . . ?
C9 C10 O4 N2 80.4(4) . . . . ?
C10 O4 N2 C11 -171.4(3) . . . . ?
C10 O4 N2 Zn1 12.0(4) . . . . ?
O15 Zn1 N2 C11 -117.0(3) . . . . ?
O5 Zn1 N2 C11 -2.4(3) . . . . ?
N1 Zn1 N2 C11 128.0(3) . . . . ?
O1 Zn1 N2 C11 38.6(6) . . . . ?
Nd1 Zn1 N2 C11 -18.4(4) . . . . ?
O15 Zn1 N2 O4 58.9(3) . . . . ?
O5 Zn1 N2 O4 173.5(3) . . . . ?
N1 Zn1 N2 O4 -56.1(3) . . . . ?
O1 Zn1 N2 O4 -145.5(3) . . . . ?
Nd1 Zn1 N2 O4 157.5(2) . . . . ?
O4 N2 C11 C12 -178.2(3) . . . . ?
Zn1 N2 C11 C12 -1.9(6) . . . . ?
N2 C11 C12 C17 -177.0(4) . . . . ?
N2 C11 C12 C13 3.2(6) . . . . ?
C17 C12 C13 O5 -177.5(3) . . . . ?
C11 C12 C13 O5 2.3(6) . . . . ?
C17 C12 C13 C14 1.1(5) . . . . ?
C11 C12 C13 C14 -179.1(3) . . . . ?
O5 C13 C14 C15 176.6(3) . . . . ?
C12 C13 C14 C15 -2.1(5) . . . . ?
O5 C13 C14 O6 -3.2(5) . . . . ?
C12 C13 C14 O6 178.2(3) . . . . ?
O6 C14 C15 C16 -179.6(4) . . . . ?
C13 C14 C15 C16 0.8(6) . . . . ?
C14 C15 C16 C17 1.6(6) . . . . ?
C15 C16 C17 C12 -2.6(6) . . . . ?
C13 C12 C17 C16 1.2(6) . . . . ?
C11 C12 C17 C16 -178.6(4) . . . . ?
C12 C13 O5 Zn1 -9.1(5) . . . . ?
C14 C13 O5 Zn1 172.3(2) . . . . ?
C12 C13 O5 Nd1 158.6(3) . . . . ?
C14 C13 O5 Nd1 -20.0(4) . . . . ?
O15 Zn1 O5 C13 104.7(3) . . . . ?
N1 Zn1 O5 C13 -84.8(3) . . . . ?
O1 Zn1 O5 C13 -159.7(3) . . . . ?
N2 Zn1 O5 C13 7.9(3) . . . . ?
Nd1 Zn1 O5 C13 169.8(4) . . . . ?
O15 Zn1 O5 Nd1 -65.10(14) . . . . ?
N1 Zn1 O5 Nd1 105.35(15) . . . . ?
O1 Zn1 O5 Nd1 30.49(10) . . . . ?
N2 Zn1 O5 Nd1 -161.91(12) . . . . ?
O16 Nd1 O5 C13 -115.0(3) . . . . ?
O14 Nd1 O5 C13 -120.6(3) . . . . ?
O1 Nd1 O5 C13 161.5(3) . . . . ?
O12 Nd1 O5 C13 -16.7(3) . . . . ?
O9 Nd1 O5 C13 62.1(3) . . . . ?
O6 Nd1 O5 C13 21.8(2) . . . . ?
O8 Nd1 O5 C13 91.9(3) . . . . ?
O2 Nd1 O5 C13 153.5(2) . . . . ?
O13 Nd1 O5 C13 -50.7(3) . . . . ?
Zn1 Nd1 O5 C13 -170.5(3) . . . . ?
Zn2 Nd1 O5 C13 12.3(3) . . . . ?
O16 Nd1 O5 Zn1 55.5(2) . . . . ?
O14 Nd1 O5 Zn1 49.91(11) . . . . ?
O1 Nd1 O5 Zn1 -27.99(10) . . . . ?
O12 Nd1 O5 Zn1 153.84(10) . . . . ?
O9 Nd1 O5 Zn1 -127.36(11) . . . . ?
O6 Nd1 O5 Zn1 -167.65(14) . . . . ?
O8 Nd1 O5 Zn1 -97.63(11) . . . . ?
O2 Nd1 O5 Zn1 -35.94(14) . . . . ?
O13 Nd1 O5 Zn1 119.78(12) . . . . ?
Zn2 Nd1 O5 Zn1 -177.18(2) . . . . ?
C15 C14 O6 C18 17.7(5) . . . . ?
C13 C14 O6 C18 -162.6(3) . . . . ?
C15 C14 O6 Nd1 -158.3(3) . . . . ?
C13 C14 O6 Nd1 21.4(4) . . . . ?
O16 Nd1 O6 C14 122.1(2) . . . . ?
O14 Nd1 O6 C14 22.5(3) . . . . ?
O1 Nd1 O6 C14 -59.5(2) . . . . ?
O12 Nd1 O6 C14 123.2(2) . . . . ?
O5 Nd1 O6 C14 -21.6(2) . . . . ?
O9 Nd1 O6 C14 -173.8(2) . . . . ?
O8 Nd1 O6 C14 -114.3(2) . . . . ?
O2 Nd1 O6 C14 -125.4(2) . . . . ?
O13 Nd1 O6 C14 59.7(2) . . . . ?
Zn1 Nd1 O6 C14 -28.5(2) . . . . ?
Zn2 Nd1 O6 C14 153.4(2) . . . . ?
O16 Nd1 O6 C18 -53.5(3) . . . . ?
O14 Nd1 O6 C18 -153.1(3) . . . . ?
O1 Nd1 O6 C18 124.9(3) . . . . ?
O12 Nd1 O6 C18 -52.4(3) . . . . ?
O5 Nd1 O6 C18 162.8(3) . . . . ?
O9 Nd1 O6 C18 10.6(3) . . . . ?
O8 Nd1 O6 C18 70.1(3) . . . . ?
O2 Nd1 O6 C18 59.0(3) . . . . ?
O13 Nd1 O6 C18 -116.0(3) . . . . ?
Zn1 Nd1 O6 C18 155.9(3) . . . . ?
Zn2 Nd1 O6 C18 -22.2(3) . . . . ?
C14 O6 C18 C19 69.0(4) . . . . ?
Nd1 O6 C18 C19 -115.3(3) . . . . ?
O6 C18 C19 O7 80.8(4) . . . . ?
C18 C19 O7 C20 -108.9(4) . . . . ?
C19 O7 C20 C21 83.1(5) . . . . ?
O7 C20 C21 O8 35.2(5) . . . . ?
C20 C21 O8 C22 49.1(5) . . . . ?
C20 C21 O8 Nd1 -122.6(3) . . . . ?
O16 Nd1 O8 C22 17.4(3) . . . . ?
O14 Nd1 O8 C22 124.7(2) . . . . ?
O1 Nd1 O8 C22 115.1(3) . . . . ?
O12 Nd1 O8 C22 -62.7(3) . . . . ?
O5 Nd1 O8 C22 179.0(2) . . . . ?
O9 Nd1 O8 C22 -25.4(2) . . . . ?
O6 Nd1 O8 C22 -120.5(3) . . . . ?
O2 Nd1 O8 C22 51.8(2) . . . . ?
O13 Nd1 O8 C22 -128.2(2) . . . . ?
Zn1 Nd1 O8 C22 145.5(2) . . . . ?
Zn2 Nd1 O8 C22 -32.0(2) . . . . ?
O16 Nd1 O8 C21 -170.8(3) . . . . ?
O14 Nd1 O8 C21 -63.6(3) . . . . ?
O1 Nd1 O8 C21 -73.1(3) . . . . ?
O12 Nd1 O8 C21 109.1(3) . . . . ?
O5 Nd1 O8 C21 -9.2(3) . . . . ?
O9 Nd1 O8 C21 146.4(3) . . . . ?
O6 Nd1 O8 C21 51.3(3) . . . . ?
O2 Nd1 O8 C21 -136.4(3) . . . . ?
O13 Nd1 O8 C21 43.6(3) . . . . ?
Zn1 Nd1 O8 C21 -42.8(3) . . . . ?
Zn2 Nd1 O8 C21 139.8(3) . . . . ?
C21 O8 C22 C27 33.7(5) . . . . ?
Nd1 O8 C22 C27 -153.9(3) . . . . ?
C21 O8 C22 C23 -147.5(3) . . . . ?
Nd1 O8 C22 C23 24.9(4) . . . . ?
C27 C22 C23 O9 175.8(3) . . . . ?
O8 C22 C23 O9 -3.0(5) . . . . ?
C27 C22 C23 C24 -4.1(5) . . . . ?
O8 C22 C23 C24 177.1(3) . . . . ?
O9 C23 C24 C25 -176.0(3) . . . . ?
C22 C23 C24 C25 3.9(5) . . . . ?
O9 C23 C24 C28 5.5(6) . . . . ?
C22 C23 C24 C28 -174.6(3) . . . . ?
C23 C24 C25 C26 -1.2(5) . . . . ?
C28 C24 C25 C26 177.4(3) . . . . ?
C24 C25 C26 C27 -1.5(6) . . . . ?
O8 C22 C27 C26 -179.9(4) . . . . ?
C23 C22 C27 C26 1.4(6) . . . . ?
C25 C26 C27 C22 1.4(6) . . . . ?
C24 C23 O9 Zn2 -6.4(5) . . . . ?
C22 C23 O9 Zn2 173.7(2) . . . . ?
C24 C23 O9 Nd1 156.0(3) . . . . ?
C22 C23 O9 Nd1 -23.9(4) . . . . ?
O17 Zn2 O9 C23 100.3(3) . . . . ?
N4 Zn2 O9 C23 -88.7(3) . . . . ?
O12 Zn2 O9 C23 -164.8(3) . . . . ?
N3 Zn2 O9 C23 3.5(3) . . . . ?
Nd1 Zn2 O9 C23 165.1(4) . . . . ?
O17 Zn2 O9 Nd1 -64.80(12) . . . . ?
N4 Zn2 O9 Nd1 106.16(14) . . . . ?
O12 Zn2 O9 Nd1 30.13(10) . . . . ?
N3 Zn2 O9 Nd1 -161.57(12) . . . . ?
O16 Nd1 O9 C23 -121.1(3) . . . . ?
O14 Nd1 O9 C23 -114.2(3) . . . . ?
O1 Nd1 O9 C23 -14.9(3) . . . . ?
O12 Nd1 O9 C23 165.8(3) . . . . ?
O5 Nd1 O9 C23 60.5(3) . . . . ?
O6 Nd1 O9 C23 94.6(3) . . . . ?
O8 Nd1 O9 C23 25.7(2) . . . . ?
O2 Nd1 O9 C23 -53.7(3) . . . . ?
O13 Nd1 O9 C23 151.9(2) . . . . ?
Zn1 Nd1 O9 C23 9.6(3) . . . . ?
Zn2 Nd1 O9 C23 -166.4(3) . . . . ?
O16 Nd1 O9 Zn2 45.32(10) . . . . ?
O14 Nd1 O9 Zn2 52.3(2) . . . . ?
O1 Nd1 O9 Zn2 151.52(10) . . . . ?
O12 Nd1 O9 Zn2 -27.75(9) . . . . ?
O5 Nd1 O9 Zn2 -133.07(11) . . . . ?
O6 Nd1 O9 Zn2 -98.95(11) . . . . ?
O8 Nd1 O9 Zn2 -167.86(14) . . . . ?
O2 Nd1 O9 Zn2 112.69(12) . . . . ?
O13 Nd1 O9 Zn2 -41.66(14) . . . . ?
Zn1 Nd1 O9 Zn2 176.00(2) . . . . ?
C23 C24 C28 N3 -2.5(6) . . . . ?
C25 C24 C28 N3 178.9(4) . . . . ?
C24 C28 N3 O10 -178.9(3) . . . . ?
C24 C28 N3 Zn2 0.5(5) . . . . ?
O9 Zn2 N3 C28 -0.7(3) . . . . ?
O17 Zn2 N3 C28 -112.4(3) . . . . ?
N4 Zn2 N3 C28 127.7(3) . . . . ?
O12 Zn2 N3 C28 39.2(6) . . . . ?
Nd1 Zn2 N3 C28 -16.8(4) . . . . ?
O9 Zn2 N3 O10 178.7(3) . . . . ?
O17 Zn2 N3 O10 66.9(3) . . . . ?
N4 Zn2 N3 O10 -52.9(3) . . . . ?
O12 Zn2 N3 O10 -141.4(3) . . . . ?
Nd1 Zn2 N3 O10 162.5(2) . . . . ?
C28 N3 O10 C29 178.0(3) . . . . ?
Zn2 N3 O10 C29 -1.5(4) . . . . ?
N3 O10 C29 C30 87.7(4) . . . . ?
O10 C29 C30 O11 -51.5(5) . . . . ?
C29 C30 O11 N4 -61.6(4) . . . . ?
C30 O11 N4 C31 -118.8(4) . . . . ?
C30 O11 N4 Zn2 72.0(3) . . . . ?
O9 Zn2 N4 C31 -72.5(4) . . . . ?
O17 Zn2 N4 C31 97.9(4) . . . . ?
O12 Zn2 N4 C31 -0.1(4) . . . . ?
N3 Zn2 N4 C31 -162.0(4) . . . . ?
Nd1 Zn2 N4 C31 -16.6(4) . . . . ?
O9 Zn2 N4 O11 94.4(3) . . . . ?
O17 Zn2 N4 O11 -95.2(3) . . . . ?
O12 Zn2 N4 O11 166.8(3) . . . . ?
N3 Zn2 N4 O11 4.9(3) . . . . ?
Nd1 Zn2 N4 O11 150.3(2) . . . . ?
O11 N4 C31 C32 -175.9(4) . . . . ?
Zn2 N4 C31 C32 -8.1(6) . . . . ?
N4 C31 C32 C33 8.8(6) . . . . ?
N4 C31 C32 C37 -170.4(4) . . . . ?
C37 C32 C33 O12 -179.3(4) . . . . ?
C31 C32 C33 O12 1.5(6) . . . . ?
C37 C32 C33 C34 0.0(5) . . . . ?
C31 C32 C33 C34 -179.2(3) . . . . ?
O12 C33 C34 O13 1.7(5) . . . . ?
C32 C33 C34 O13 -177.7(3) . . . . ?
O12 C33 C34 C35 -177.7(4) . . . . ?
C32 C33 C34 C35 2.9(6) . . . . ?
O13 C34 C35 C36 177.2(4) . . . . ?
C33 C34 C35 C36 -3.5(6) . . . . ?
C34 C35 C36 C37 1.0(7) . . . . ?
C35 C36 C37 C32 2.0(7) . . . . ?
C33 C32 C37 C36 -2.5(6) . . . . ?
C31 C32 C37 C36 176.8(4) . . . . ?
C32 C33 O12 Zn2 -11.7(5) . . . . ?
C34 C33 O12 Zn2 169.0(2) . . . . ?
C32 C33 O12 Nd1 156.5(3) . . . . ?
C34 C33 O12 Nd1 -22.8(5) . . . . ?
O9 Zn2 O12 C33 140.3(3) . . . . ?
O17 Zn2 O12 C33 -109.0(3) . . . . ?
N4 Zn2 O12 C33 9.9(3) . . . . ?
N3 Zn2 O12 C33 99.5(4) . . . . ?
Nd1 Zn2 O12 C33 170.5(4) . . . . ?
O9 Zn2 O12 Nd1 -30.25(10) . . . . ?
O17 Zn2 O12 Nd1 80.45(11) . . . . ?
N4 Zn2 O12 Nd1 -160.67(12) . . . . ?
N3 Zn2 O12 Nd1 -71.0(4) . . . . ?
O16 Nd1 O12 C33 127.5(3) . . . . ?
O14 Nd1 O12 C33 66.6(3) . . . . ?
O5 Nd1 O12 C33 -17.0(3) . . . . ?
O9 Nd1 O12 C33 -144.5(3) . . . . ?
O6 Nd1 O12 C33 -51.7(3) . . . . ?
O8 Nd1 O12 C33 -108.5(3) . . . . ?
O2 Nd1 O12 C33 172.6(3) . . . . ?
O13 Nd1 O12 C33 21.3(3) . . . . ?
Zn1 Nd1 O12 C33 10.2(4) . . . . ?
Zn2 Nd1 O12 C33 -170.8(3) . . . . ?
O16 Nd1 O12 Zn2 -61.71(10) . . . . ?
O14 Nd1 O12 Zn2 -122.64(11) . . . . ?
O5 Nd1 O12 Zn2 153.82(9) . . . . ?
O9 Nd1 O12 Zn2 26.32(9) . . . . ?
O6 Nd1 O12 Zn2 119.07(12) . . . . ?
O8 Nd1 O12 Zn2 62.31(12) . . . . ?
O2 Nd1 O12 Zn2 -16.63(14) . . . . ?
O13 Nd1 O12 Zn2 -167.87(14) . . . . ?
Zn1 Nd1 O12 Zn2 -178.99(2) . . . . ?
C35 C34 O13 C38 4.1(6) . . . . ?
C33 C34 O13 C38 -175.3(3) . . . . ?
C35 C34 O13 Nd1 -165.5(3) . . . . ?
C33 C34 O13 Nd1 15.1(4) . . . . ?
O16 Nd1 O13 C34 -82.5(2) . . . . ?
O14 Nd1 O13 C34 -150.8(3) . . . . ?
O1 Nd1 O13 C34 162.2(2) . . . . ?
O12 Nd1 O13 C34 -17.8(2) . . . . ?
O5 Nd1 O13 C34 127.4(3) . . . . ?
O9 Nd1 O13 C34 -3.3(3) . . . . ?
O6 Nd1 O13 C34 63.0(2) . . . . ?
O8 Nd1 O13 C34 70.9(3) . . . . ?
O2 Nd1 O13 C34 -109.1(3) . . . . ?
Zn1 Nd1 O13 C34 156.3(2) . . . . ?
Zn2 Nd1 O13 C34 -24.7(2) . . . . ?
O16 Nd1 O13 C38 109.3(3) . . . . ?
O14 Nd1 O13 C38 41.0(3) . . . . ?
O1 Nd1 O13 C38 -6.0(3) . . . . ?
O12 Nd1 O13 C38 174.0(3) . . . . ?
O5 Nd1 O13 C38 -40.8(3) . . . . ?
O9 Nd1 O13 C38 -171.6(3) . . . . ?
O6 Nd1 O13 C38 -105.2(3) . . . . ?
O8 Nd1 O13 C38 -97.3(3) . . . . ?
O2 Nd1 O13 C38 82.7(4) . . . . ?
Zn1 Nd1 O13 C38 -11.9(3) . . . . ?
Zn2 Nd1 O13 C38 167.0(3) . . . . ?
O16 Nd1 O14 C39 135.2(6) . . . . ?
O1 Nd1 O14 C39 17.4(6) . . . . ?
O12 Nd1 O14 C39 -164.6(6) . . . . ?
O5 Nd1 O14 C39 -48.0(6) . . . . ?
O9 Nd1 O14 C39 128.0(5) . . . . ?
O6 Nd1 O14 C39 -86.4(6) . . . . ?
O8 Nd1 O14 C39 8.1(6) . . . . ?
O2 Nd1 O14 C39 73.1(6) . . . . ?
O13 Nd1 O14 C39 -123.2(6) . . . . ?
Zn1 Nd1 O14 C39 -17.2(5) . . . . ?
Zn2 Nd1 O14 C39 159.6(5) . . . . ?
O5 Zn1 O15 C39 31.3(4) . . . . ?
N1 Zn1 O15 C39 -140.7(3) . . . . ?
O1 Zn1 O15 C39 -50.5(3) . . . . ?
N2 Zn1 O15 C39 121.8(3) . . . . ?
Nd1 Zn1 O15 C39 -7.6(3) . . . . ?
Nd1 O14 C39 O15 16.9(9) . . . . ?
Nd1 O14 C39 C40 -165.7(5) . . . . ?
Zn1 O15 C39 O14 1.8(6) . . . . ?
Zn1 O15 C39 C40 -175.7(4) . . . . ?
O14 Nd1 O16 C41 151.7(5) . . . . ?
O1 Nd1 O16 C41 -144.9(5) . . . . ?
O12 Nd1 O16 C41 32.4(5) . . . . ?
O5 Nd1 O16 C41 146.0(4) . . . . ?
O9 Nd1 O16 C41 -31.9(5) . . . . ?
O6 Nd1 O16 C41 33.5(5) . . . . ?
O8 Nd1 O16 C41 -68.4(5) . . . . ?
O2 Nd1 O16 C41 -104.5(5) . . . . ?
O13 Nd1 O16 C41 87.6(5) . . . . ?
Zn1 Nd1 O16 C41 178.5(5) . . . . ?
Zn2 Nd1 O16 C41 -4.4(5) . . . . ?
O9 Zn2 O17 C41 44.3(3) . . . . ?
N4 Zn2 O17 C41 -127.6(3) . . . . ?
O12 Zn2 O17 C41 -36.9(3) . . . . ?
N3 Zn2 O17 C41 134.5(3) . . . . ?
Nd1 Zn2 O17 C41 5.7(3) . . . . ?
Nd1 O16 C41 O17 10.6(7) . . . . ?
Nd1 O16 C41 C42 -171.2(4) . . . . ?
Zn2 O17 C41 O16 -9.6(5) . . . . ?
Zn2 O17 C41 C42 172.2(3) . . . . ?
F3 P1 F1 O20 112.8(6) 11_666 . . 11_666 ?
F3 P1 F1 O20 -107.9(6) 12_656 . . 11_666 ?
F3 P1 F1 O20 -177.2(5) . . . 11_666 ?
F2 P1 F1 O20 -87.7(5) . . . 11_666 ?
F2 P1 F1 O20 92.3(5) 2_655 . . 11_666 ?
F1 P1 F1 O20 0.0 2_655 . . 11_666 ?
P1 P1 F1 O20 180.000(1) 11_666 . . 11_666 ?
F3 P1 F2 F3 -3(2) 11_666 . . 12_656 ?
F3 P1 F2 F3 -47.8(13) . . . 12_656 ?
F3 P1 F2 F3 45.1(12) 2_655 . . 12_656 ?
F1 P1 F2 F3 135.0(13) 2_655 . . 12_656 ?
F1 P1 F2 F3 -137.7(13) . . . 12_656 ?
P1 P1 F2 F3 -1.4(12) 11_666 . . 12_656 ?
F3 P1 F3 F2 -61(7) 11_666 . . 11_666 ?
F3 P1 F3 F2 77(7) 12_656 . . 11_666 ?
F3 P1 F3 F2 8(7) 2_655 . . 11_666 ?
F2 P1 F3 F2 99(8) . . . 11_666 ?
F2 P1 F3 F2 -81(8) 2_655 . . 11_666 ?
F1 P1 F3 F2 -169(7) . . . 11_666 ?
P1 P1 F3 F2 8(7) 11_666 . . 11_666 ?
F3 P1 F3 P1 -68.7(4) 11_666 . . 11_666 ?
F3 P1 F3 P1 68.7(4) 12_656 . . 11_666 ?
F3 P1 F3 P1 0.0 2_655 . . 11_666 ?
F2 P1 F3 P1 90.5(6) . . . 11_666 ?
F2 P1 F3 P1 -89.5(5) 2_655 . . 11_666 ?
F1 P1 F3 P1 -177.3(5) . . . 11_666 ?
F3 P1 F3 F3 137.5(8) 12_656 . . 11_666 ?
F3 P1 F3 F3 68.7(4) 2_655 . . 11_666 ?
F2 P1 F3 F3 159.2(7) . . . 11_666 ?
F2 P1 F3 F3 -20.7(6) 2_655 . . 11_666 ?
F1 P1 F3 F3 -108.6(6) . . . 11_666 ?
P1 P1 F3 F3 68.7(4) 11_666 . . 11_666 ?
F3 P1 F3 F3 -137.5(8) 11_666 . . 12_656 ?
F3 P1 F3 F3 -68.7(4) 2_655 . . 12_656 ?
F2 P1 F3 F3 21.7(7) . . . 12_656 ?
F2 P1 F3 F3 -158.2(7) 2_655 . . 12_656 ?
F1 P1 F3 F3 114.0(6) . . . 12_656 ?
P1 P1 F3 F3 -68.7(4) 11_666 . . 12_656 ?
C43 O18 C43 C44 -171(4) 2_655 . . . ?
C45 C46 O19 C47 178.3(8) . . . . ?
C46 O19 C47 C48 -174.8(8) . . . . ?
